data_4344250
loop_
_publ_author_name
'He, J.-H.'
'Hu, N.-H.'
'Wang, X.H.'
'Chen Ya-Guang'
'Liu, J.-F.'
'Jia, H.-Q.'

_publ_section_title
;
 Synthesis and crystal structure of the dimeric, Ti - O - Ti bridged
 hydrid form polyoxoanion (alpha-1, 2-(P W10 Ti2 O39))2(10-)
;
_journal_name_full 'Inorganic Chemistry Communications'
_journal_page_first 796
_journal_page_last 799
_journal_volume 5
_journal_year 2002
_chemical_formula_sum 'H28 K4 Na6 O92 P2 Ti4 W20'
_chemical_name_systematic 'K4 Na6 (Ti2 W10 P O39)2 (H2 O)14'
_space_group_IT_number 2
_symmetry_space_group_name_Hall '-P 1'
_symmetry_space_group_name_H-M 'P -1'
_cell_angle_alpha 77.55
_cell_angle_beta 76.29
_cell_angle_gamma 81.7
_cell_formula_units_Z 2
_cell_length_a 12.713
_cell_length_b 18.955
_cell_length_c 20.922
_cell_volume 4759.681
_citation_journal_id_ASTM ICCOFP
_cod_data_source_file He_ICCOFP_2002_497.cif
_cod_data_source_block H28K4Na6O92P2Ti4W20
_cod_original_cell_volume 4759.682
_cod_database_code 4344250

loop_
_symmetry_equiv_pos_as_xyz
x,y,z
-x,-y,-z

loop_
_atom_site_label
_atom_site_type_symbol
_atom_site_fract_x
_atom_site_fract_y
_atom_site_fract_z
_atom_site_occupancy
_atom_site_U_iso_or_equiv
W13 W+6 0.92091 -0.89555 0.79125 1 0.0
O48 O-2 0.662 -0.6572 0.7118 1 0.0
O62 O-2 0 -0.8264 0.9255 1 0.0
O31 O-2 0.861 -0.54 0.7398 1 0.0
O78 O-2 0.168 -0.7236 0.695 1 0.0
Na4 Na+1 0.725 -0.614 0.097 1 0.0
O30 O-2 0.828 -0.831 0.7408 1 0.0
W4 W+6 0.59692 -0.16294 0.84824 1 0.0
O23 O-2 0.823 -0.7256 0.6334 1 0.0
W2 W+6 0.49297 -0.08298 0.62442 1 0.0
O84 O-2 0.938 0.13 0.589 1 0.0
O59 O-2 0.78 -0.3112 0.465 1 0.0
O32 O-2 0.035 -0.6152 0.6402 1 0.0
O57 O-2 0.015 -0.6905 0.9284 1 0.0
O88 O-2 0.978 0.016 0.351 1 0.0
O42 O-2 0.413 -0.2571 0.7162 1 0.0
O16 O-2 0.931 -0.4366 0.7951 1 0.0
O37 O-2 0.79 -0.2439 0.7016 1 0.0
O29 O-2 0.867 -0.2887 0.5737 1 0.0
O51 O-2 0.8 -0.6766 0.9688 1 0.0
O79 O-2 0.175 -0.401 0.689 1 0.0
O38 O-2 0.681 -0.7698 0.82 1 0.0
O15 O-2 0.721 -0.3828 0.5957 1 0.0
O60 O-2 0.894 -0.9777 0.7953 1 0.0
O27 O-2 0.026 -0.9153 0.8443 1 0.0
O46 O-2 0.574 -0.385 0.7793 1 0.0
O9 O-2 0.516 -0.3745 0.6644 1 0.0
O74 O-2 0.218 -0.6463 0.902 1 0.0
O90 O-2 0.584 -0.453 0.524 1 0.0
O3 O-2 0.23 -0.8384 0.6269 1 0.0
W7 W+6 0.73353 -0.2941 0.54235 1 0.0
O63 O-2 0.251 -0.5799 0.6282 1 0.0
O80 O-2 0.589 -0.32 1.024 1 0.0
Na5 Na+1 0.12 -0.5159 0.511 1 0.0
O72 O-2 0.736 -0.1897 0.522 1 0.0
W14 W+6 1.13227 -0.65448 0.85797 1 0.0
O68 O-2 0.606 -0.8535 0.9452 1 0.0
O69 O-2 0.355 -0.2804 0.5984 1 0.0
O83 O-2 0.729 -0.75 0.536 1 0.0
O39 O-2 0.61 -0.081 0.7703 1 0.0
O12 O-2 0.558 -0.0205 0.6609 1 0.0
O4 O-2 0.853 -0.6846 0.7378 1 0.0
O49 O-2 0.485 -0.1713 0.6033 1 0.0
W18 W+6 0.93424 -0.66425 0.61812 1 0.0
O41 O-2 0.73 -0.3507 0.824 1 0.0
O2 O-2 0.006 -0.6545 0.7841 1 0.0
O65 O-2 0.707 0.0434 0.6966 1 0.0
W6 W+6 0.95162 -0.24535 0.61128 1 0.0
O45 O-2 0.797 -0.8094 0.9716 1 0.0
O67 O-2 0.586 -0.259 0.8922 1 0.0
W17 W+6 0.72458 -0.75259 0.72133 1 0.0
O58 O-2 0.607 -0.0653 0.5491 1 0.0
O52 O-2 0.688 -0.5991 0.8199 1 0.0
K4 K+1 0.914 -0.9194 0.1454 1 0.0
W19 W+6 1.14719 -0.61331 0.68986 1 0.0
O73 O-2 0.449 -0.159 0.8405 1 0.0
O20 O-2 0.207 -0.9065 0.8975 1 0.0
O61 O-2 0.661 -0.1474 0.6511 1 0.0
Na1 Na+1 0.911 -0.7043 0.1502 1 0.0
O11 O-2 0.632 -0.7943 0.7015 1 0.0
O66 O-2 0.262 -0.1892 0.8118 1 0.0
Na3 Na+1 0.923 0.0686 0.4806 1 0.0
O86 O-2 0.58 -0.483 0.171 1 0.0
O55 O-2 0.55 -0.4075 0.9159 1 0.0
O6 O-2 0.762 -0.031 0.5967 1 0.0
Na2 Na+1 0.473 -0.6667 0.8342 1 0.0
O87 O-2 0.731 -0.928 0.086 1 0.0
O35 O-2 0.63 -0.5671 0.9461 1 0.0
K3 K+1 0.5987 -0.4768 0.0394 1 0.0
O33 O-2 0.033 -0.8837 0.7149 1 0.0
K1 K+1 0.9515 -0.4525 0.5996 1 0.0
O22 O-2 0.435 -0.2938 0.8407 1 0.0
O44 O-2 0.919 -0.7812 0.0549 1 0.0
O24 O-2 0.389 -0.025 0.6017 1 0.0
O36 O-2 0.053 -0.5654 0.8479 1 0.0
Ti2 Ti+4 0.8557 -0.3558 0.7554 1 0.0
W16 W+6 0.70926 -0.80066 0.90526 1 0.0
K2 K+1 0.4371 -0.8682 0.5553 1 0.0
O14 O-2 0.191 -0.8538 0.7683 1 0.0
O75 O-2 0.583 -0.1225 0.9184 1 0.0
O85 O-2 0.887 -0.968 0.986 1 0.0
W20 W+6 0.72504 -0.62052 0.90295 1 0.0
O82 O-2 0.372 0.007 0.786 1 0.0
O43 O-2 0.076 -0.2453 0.5547 1 0.0
O89 O-2 0.481 -0.607 0.66 1 0.0
O47 O-2 0.153 -0.7536 0.8465 1 0.0
O17 O-2 0.027 -0.7459 0.6424 1 0.0
W8 W+6 0.47011 -0.27702 0.62611 1 0.0
O76 O-2 0.831 -0.5915 0.6345 1 0.0
O8 O-2 0.871 -0.1584 0.571 1 0.0
O21 O-2 0.981 -0.1931 0.6692 1 0.0
O40 O-2 0.966 -0.6439 0.5354 1 0.0
O18 O-2 0.212 -0.6349 0.768 1 0.0
O54 O-2 0.642 -0.2747 0.6513 1 0.0
Ti3 Ti+4 0.9483 -0.5317 0.7929 1 0.0
W15 W+6 0.90417 -0.75398 0.97021 1 0.0
O50 O-2 0.825 -0.8672 0.8644 1 0.0
O70 O-2 0.908 -0.2803 0.7893 1 0.0
W1 W+6 0.69333 -0.0384 0.68782 1 0.0
O13 O-2 0.843 -0.5669 0.873 1 0.0
W3 W+6 0.75826 -0.10169 0.54112 1 0.0
O34 O-2 0.994 -0.783 0.7915 1 0.0
O71 O-2 0.646 -0.7087 0.9312 1 0.0
O25 O-2 0.585 -0.2785 0.5424 1 0.0
O26 O-2 0.814 -0.1001 0.7119 1 0.0
Ti1 Ti+4 0.6521 -0.4022 0.6902 1 0.0
O81 O-2 0.456 -0.872 0.686 1 0.0
W5 W+6 0.88655 -0.18349 0.75795 1 0.0
O92 O-2 0.836 -0.316 0.935 1 0.0
O28 O-2 0.777 -0.3914 0.7082 1 0.0
O64 O-2 0.427 -0.1271 0.7143 1 0.0
O7 O-2 0.601 -0.2295 0.7637 1 0.0
W10 W+6 0.58043 -0.34235 0.84597 1 0.0
P1 P+5 0.6714 -0.2246 0.6922 1 0.0
O10 O-2 0.968 -0.3261 0.6735 1 0.0
O1 O-2 0.747 -0.1824 0.8256 1 0.0
O91 O-2 0.816 0.022 0.286 1 0.0
W12 W+6 1.11791 -0.84904 0.85651 1 0.0
O77 O-2 0.969 -0.1473 0.7931 1 0.0
P2 P+5 0.929 -0.7112 0.7931 1 0.0
O5 O-2 0.653 -0.5009 0.7043 1 0.0
O53 O-2 0.076 -0.5297 0.7203 1 0.0
Ti4 Ti+4 0.7479 -0.5791 0.7243 1 0.0
O19 O-2 0.857 -0.7183 0.8623 1 0.0
W9 W+6 0.39834 -0.20667 0.78457 1 0.0
Na6 Na+1 0.381 -0.762 0.758 1 0.0
O56 O-2 0.821 -0.0556 0.4636 1 0.0
W11 W+6 1.13113 -0.80573 0.68742 1 0.0
